data_4347458
loop_
_publ_author_name
'Jiang, Xiang'
'Liu, Cai-Ming'
'Kou, Hui-Zhong'

_publ_section_title
;
 Porous Coordination Polymers Based on {Mn6} Single-Molecule Magnets.
;
_journal_issue 12
_journal_name_full 'Inorganic chemistry'
_journal_page_first 5880
_journal_page_last 5885
_journal_paper_doi 10.1021/acs.inorgchem.6b00179
_journal_volume 55
_journal_year 2016
_chemical_formula_moiety 'C35 H33 Mn3 N6 O11,2(C3 H7 N O),C H4 O, H2 O'
_chemical_formula_sum 'C42 H53 Mn3 N8 O15'
_chemical_formula_weight 1074.74
_space_group_crystal_system trigonal
_space_group_IT_number 148
_space_group_name_Hall '-R 3'
_space_group_name_H-M_alt 'R -3 :H'
_atom_sites_solution_hydrogens mixed
_audit_creation_method SHELXL-2014/7
_cell_angle_alpha 90
_cell_angle_beta 90
_cell_angle_gamma 120
_cell_formula_units_Z 18
_cell_length_a 39.196(6)
_cell_length_b 39.196(6)
_cell_length_c 15.796(3)
_cell_measurement_temperature 293(2)
_cell_volume 21017(6)
_computing_structure_refinement 'SHELXL-2014/7 (Sheldrick, 2014)'
_diffrn_ambient_temperature 293(2)
_diffrn_measured_fraction_theta_full 0.998
_diffrn_measured_fraction_theta_max 0.997
_diffrn_measurement_device_type 'CCD area-detector'
_diffrn_radiation_type MoK\a
_diffrn_radiation_wavelength 0.71073
_diffrn_reflns_av_R_equivalents 0.0712
_diffrn_reflns_av_unetI/netI 0.0513
_diffrn_reflns_Laue_measured_fraction_full 0.998
_diffrn_reflns_Laue_measured_fraction_max 0.997
_diffrn_reflns_limit_h_max 50
_diffrn_reflns_limit_h_min -48
_diffrn_reflns_limit_k_max 49
_diffrn_reflns_limit_k_min -50
_diffrn_reflns_limit_l_max 20
_diffrn_reflns_limit_l_min -20
_diffrn_reflns_number 63976
_diffrn_reflns_point_group_measured_fraction_full 0.998
_diffrn_reflns_point_group_measured_fraction_max 0.997
_diffrn_reflns_theta_full 25.242
_diffrn_reflns_theta_max 27.474
_diffrn_reflns_theta_min 3.029
_exptl_absorpt_coefficient_mu 0.875
_exptl_absorpt_correction_T_max 1.000
_exptl_absorpt_correction_T_min 0.175
_exptl_absorpt_correction_type multi-scan
_exptl_crystal_colour black
_exptl_crystal_density_diffrn 1.528
_exptl_crystal_description block
_exptl_crystal_F_000 10008
_exptl_crystal_size_max 0.3
_exptl_crystal_size_mid 0.2
_exptl_crystal_size_min 0.2
_refine_diff_density_max 1.136
_refine_diff_density_min -1.200
_refine_diff_density_rms 0.113
_refine_ls_extinction_method none
_refine_ls_goodness_of_fit_ref 1.072
_refine_ls_hydrogen_treatment constr
_refine_ls_matrix_type full
_refine_ls_number_parameters 475
_refine_ls_number_reflns 10667
_refine_ls_number_restraints 97
_refine_ls_restrained_S_all 1.098
_refine_ls_R_factor_all 0.1318
_refine_ls_R_factor_gt 0.0821
_refine_ls_shift/su_max 0.001
_refine_ls_shift/su_mean 0.000
_refine_ls_structure_factor_coef Fsqd
_refine_ls_weighting_details 'w=1/[\s^2^(Fo^2^)+(0.1775P)^2^+20.1236P] where P=(Fo^2^+2Fc^2^)/3'
_refine_ls_weighting_scheme calc
_refine_ls_wR_factor_gt 0.2568
_refine_ls_wR_factor_ref 0.2993
_reflns_Friedel_coverage 0.000
_reflns_number_gt 6059
_reflns_number_total 10667
_reflns_threshold_expression 'I > 2\s(I)'
_cod_data_source_file ic6b00179_si_003.cif
_cod_data_source_block 2
_cod_original_cell_volume 21017(7)
_cod_database_code 4347458
_shelx_shelxl_version_number 2014/7
_shelx_space_group_comment
;
The symmetry employed for this shelxl refinement is uniquely defined
by the following loop, which should always be used as a source of
symmetry information in preference to the above space-group names.
They are only intended as comments.
;

loop_
_space_group_symop_operation_xyz
'x, y, z'
'-y, x-y, z'
'-x+y, -x, z'
'x+2/3, y+1/3, z+1/3'
'-y+2/3, x-y+1/3, z+1/3'
'-x+y+2/3, -x+1/3, z+1/3'
'x+1/3, y+2/3, z+2/3'
'-y+1/3, x-y+2/3, z+2/3'
'-x+y+1/3, -x+2/3, z+2/3'
'-x, -y, -z'
'y, -x+y, -z'
'x-y, x, -z'
'-x+2/3, -y+1/3, -z+1/3'
'y+2/3, -x+y+1/3, -z+1/3'
'x-y+2/3, x+1/3, -z+1/3'
'-x+1/3, -y+2/3, -z+2/3'
'y+1/3, -x+y+2/3, -z+2/3'
'x-y+1/3, x+2/3, -z+2/3'

loop_
_atom_site_label
_atom_site_type_symbol
_atom_site_fract_x
_atom_site_fract_y
_atom_site_fract_z
_atom_site_U_iso_or_equiv
_atom_site_adp_type
_atom_site_occupancy
_atom_site_site_symmetry_order
_atom_site_calc_flag
_atom_site_refinement_flags_posn
_atom_site_refinement_flags_adp
Mn1 Mn 0.27969(2) 0.09124(2) 0.52745(5) 0.0532(2) Uani 1 1 d . .
Mn2 Mn 0.28637(2) 0.13594(2) 0.69870(5) 0.0519(2) Uani 1 1 d . .
Mn3 Mn 0.27917(3) 0.04926(2) 0.70495(5) 0.0622(3) Uani 1 1 d . .
C8 C 0.20707(15) 0.08888(16) 0.5988(4) 0.0645(14) Uani 1 1 d . .
C3 C 0.09947(17) 0.01728(17) 0.5692(5) 0.084(2) Uani 1 1 d . .
H3 H 0.0839 -0.0076 0.5457 0.101 Uiso 1 1 calc R U
C4 C 0.13939(16) 0.03499(17) 0.5620(5) 0.0773(18) Uani 1 1 d . .
H4 H 0.1505 0.0231 0.5300 0.093 Uiso 1 1 calc R U
C2 C 0.08160(15) 0.03503(15) 0.6104(4) 0.0690(16) Uani 1 1 d . .
C1 C 0.03845(15) 0.01667(15) 0.6133(5) 0.0711(17) Uani 1 1 d . .
C6 C 0.14635(17) 0.08895(19) 0.6423(6) 0.092(2) Uani 1 1 d . .
H6 H 0.1622 0.1134 0.6673 0.110 Uiso 1 1 calc R U
C5 C 0.16359(14) 0.07065(15) 0.6020(4) 0.0636(14) Uani 1 1 d . .
C7 C 0.10557(17) 0.07185(18) 0.6469(6) 0.092(2) Uani 1 1 d . .
H7 H 0.0944 0.0849 0.6743 0.111 Uiso 1 1 calc R U
O3 O 0.22089(11) 0.07713(12) 0.5401(3) 0.0720(11) Uani 1 1 d . .
O2 O 0.22737(10) 0.11497(11) 0.6527(3) 0.0703(11) Uani 1 1 d . .
N1 N 0.01727(12) -0.02287(12) 0.6125(4) 0.0734(15) Uani 1 1 d . .
C16 C 0.28342(18) -0.00624(16) 0.5837(4) 0.0645(14) Uani 1 1 d . .
H16 H 0.2837 -0.0143 0.5285 0.077 Uiso 1 1 calc R U
C17 C 0.28512(17) -0.02979(15) 0.6520(4) 0.0617(13) Uani 1 1 d . .
C29 C 0.28368(16) 0.18463(18) 0.8350(4) 0.0654(14) Uani 1 1 d . .
C23 C 0.2703(2) 0.1182(2) 0.8804(4) 0.0770(17) Uani 1 1 d . .
H23 H 0.2643 0.1011 0.9261 0.092 Uiso 1 1 calc R U
C22 C 0.2811(2) -0.02287(17) 0.7375(4) 0.0715(15) Uani 1 1 d . .
C18 C 0.28925(18) -0.06201(17) 0.6308(4) 0.0716(15) Uani 1 1 d . .
H18 H 0.2917 -0.0668 0.5741 0.086 Uiso 1 1 calc R U
C19 C 0.2898(2) -0.0871(2) 0.6914(5) 0.088(2) Uani 1 1 d . .
H19 H 0.2925 -0.1086 0.6759 0.106 Uiso 1 1 calc R U
C20 C 0.2865(2) -0.0798(2) 0.7742(5) 0.087(2) Uani 1 1 d . .
H20 H 0.2873 -0.0963 0.8155 0.104 Uiso 1 1 calc R U
C21 C 0.2820(2) -0.04829(19) 0.7985(5) 0.0822(18) Uani 1 1 d . .
H21 H 0.2796 -0.0440 0.8556 0.099 Uiso 1 1 calc R U
C27 C 0.2876(3) 0.2304(3) 0.9401(6) 0.130(4) Uani 1 1 d . .
H27 H 0.2928 0.2555 0.9550 0.156 Uiso 1 1 calc R U
C24 C 0.2741(2) 0.1566(2) 0.8970(4) 0.086(2) Uani 1 1 d . .
C28 C 0.2909(2) 0.2230(2) 0.8567(5) 0.088(2) Uani 1 1 d . .
H28 H 0.2976 0.2423 0.8155 0.105 Uiso 1 1 calc R U
C26 C 0.2771(4) 0.2031(4) 1.0020(6) 0.159(5) Uani 1 1 d . .
H26 H 0.2736 0.2086 1.0575 0.190 Uiso 1 1 calc R U
C25 C 0.2717(4) 0.1663(3) 0.9795(5) 0.135(4) Uani 1 1 d . .
H25 H 0.2663 0.1477 1.0217 0.162 Uiso 1 1 calc R U
C9 C 0.30178(16) 0.17036(16) 0.4601(4) 0.0624(13) Uani 1 1 d . .
H9 H 0.3098 0.1968 0.4687 0.075 Uiso 1 1 calc R U
C15 C 0.2817(2) 0.11697(18) 0.3544(4) 0.0704(15) Uani 1 1 d . .
C10 C 0.29258(19) 0.15535(17) 0.3751(4) 0.0700(15) Uani 1 1 d . .
C11 C 0.2958(3) 0.1814(2) 0.3094(5) 0.123(3) Uani 1 1 d . .
H11 H 0.3024 0.2071 0.3226 0.148 Uiso 1 1 calc R U
C14 C 0.2724(3) 0.1042(3) 0.2703(5) 0.128(4) Uani 1 1 d . .
H14 H 0.2642 0.0783 0.2556 0.154 Uiso 1 1 calc R U
O1 O 0.28820(9) 0.09435(9) 0.6446(2) 0.0524(8) Uani 1 1 d . .
O4 O 0.31132(10) 0.16996(9) 0.6003(2) 0.0551(8) Uani 1 1 d . .
O5 O 0.27925(13) 0.09025(11) 0.4102(3) 0.0720(11) Uani 1 1 d . .
O9 O 0.28704(12) 0.17818(11) 0.7544(3) 0.0694(10) Uani 1 1 d . .
O6 O 0.27788(14) 0.04182(12) 0.5214(2) 0.0762(12) Uani 1 1 d . .
O8 O 0.27275(14) 0.07056(12) 0.8091(3) 0.0774(12) Uani 1 1 d . .
O7 O 0.27470(18) 0.00595(13) 0.7635(3) 0.0985(17) Uani 1 1 d . .
N2 N 0.29964(11) 0.14970(12) 0.5247(3) 0.0539(10) Uani 1 1 d . .
N3 N 0.28148(14) 0.02522(13) 0.5948(3) 0.0642(11) Uani 1 1 d . .
N4 N 0.27445(12) 0.10596(13) 0.8068(3) 0.0597(11) Uani 1 1 d . .
C13 C 0.2757(5) 0.1312(3) 0.2097(5) 0.187(7) Uani 1 1 d . .
H13 H 0.2680 0.1225 0.1545 0.224 Uiso 1 1 calc R U
C12 C 0.2894(5) 0.1693(3) 0.2272(6) 0.188(7) Uani 1 1 d . .
H12 H 0.2946 0.1872 0.1838 0.226 Uiso 1 1 calc R U
O10 O 0.21313(18) 0.01709(19) 0.6898(5) 0.1302(17) Uani 1 1 d D U
C30 C 0.1913(2) -0.0088(3) 0.6436(6) 0.1302(17) Uani 1 1 d D U
H30 H 0.2011 -0.0095 0.5905 0.156 Uiso 1 1 calc R U
N5 N 0.1532(2) -0.0376(3) 0.6603(7) 0.183(3) Uani 1 1 d D U
C31 C 0.1291(3) -0.0634(3) 0.5998(9) 0.209(5) Uani 1 1 d D U
H31A H 0.1436 -0.0592 0.5482 0.314 Uiso 1 1 calc R U
H31B H 0.1072 -0.0593 0.5898 0.314 Uiso 1 1 calc R U
H31C H 0.1194 -0.0899 0.6189 0.314 Uiso 1 1 calc R U
C32 C 0.1363(4) -0.0333(5) 0.7366(9) 0.277(8) Uani 1 1 d D U
H32A H 0.1468 -0.0407 0.7833 0.416 Uiso 1 1 d R U
H32B H 0.1083 -0.0505 0.7338 0.416 Uiso 1 1 d R U
H32C H 0.1419 -0.0066 0.7443 0.416 Uiso 1 1 d R U
O11 O 0.34381(17) 0.0753(2) 0.7197(4) 0.125(2) Uani 1 1 d D U
N6 N 0.4058(2) 0.0897(3) 0.6867(7) 0.169(2) Uani 1 1 d D U
C34 C 0.3977(3) 0.0517(3) 0.6754(9) 0.169(2) Uani 1 1 d D U
H34A H 0.3700 0.0340 0.6830 0.254 Uiso 1 1 calc R U
H34B H 0.4121 0.0457 0.7161 0.254 Uiso 1 1 calc R U
H34C H 0.4052 0.0487 0.6193 0.254 Uiso 1 1 calc R U
C33 C 0.3755(3) 0.0976(3) 0.7086(9) 0.169(2) Uani 1 1 d D U
H33 H 0.3826 0.1239 0.7145 0.203 Uiso 1 1 calc R U
C35 C 0.4431(3) 0.1226(3) 0.6697(8) 0.169(2) Uani 1 1 d D U
H35A H 0.4497 0.1222 0.6113 0.254 Uiso 1 1 calc R U
H35B H 0.4625 0.1216 0.7050 0.254 Uiso 1 1 calc R U
H35C H 0.4424 0.1463 0.6811 0.254 Uiso 1 1 calc R U

loop_
_atom_site_aniso_label
_atom_site_aniso_U_11
_atom_site_aniso_U_22
_atom_site_aniso_U_33
_atom_site_aniso_U_23
_atom_site_aniso_U_13
_atom_site_aniso_U_12
Mn1 0.0566(4) 0.0542(4) 0.0481(5) -0.0039(3) -0.0068(3) 0.0272(3)
Mn2 0.0492(4) 0.0514(4) 0.0514(5) -0.0061(3) -0.0034(3) 0.0223(3)
Mn3 0.0810(6) 0.0566(5) 0.0495(5) -0.0019(3) -0.0039(4) 0.0349(4)
C8 0.049(3) 0.059(3) 0.082(4) -0.005(3) -0.015(3) 0.025(2)
C3 0.049(3) 0.056(3) 0.138(7) -0.022(4) -0.017(3) 0.020(3)
C4 0.053(3) 0.065(3) 0.114(6) -0.024(3) -0.011(3) 0.029(3)
C2 0.045(3) 0.048(3) 0.113(5) -0.008(3) -0.007(3) 0.023(2)
C1 0.051(3) 0.045(3) 0.118(5) -0.001(3) -0.004(3) 0.024(2)
C6 0.051(3) 0.064(4) 0.151(7) -0.035(4) -0.010(4) 0.021(3)
C5 0.041(2) 0.052(3) 0.093(4) -0.002(3) -0.007(2) 0.019(2)
C7 0.049(3) 0.063(4) 0.160(8) -0.031(4) -0.008(4) 0.024(3)
O3 0.052(2) 0.076(3) 0.076(3) -0.012(2) -0.0109(18) 0.0228(19)
O2 0.0456(19) 0.066(2) 0.094(3) -0.013(2) -0.0101(18) 0.0240(17)
N1 0.046(2) 0.048(2) 0.126(5) 0.001(2) -0.003(2) 0.023(2)
C16 0.083(4) 0.057(3) 0.058(3) -0.005(2) -0.007(3) 0.038(3)
C17 0.073(3) 0.050(3) 0.057(3) 0.000(2) -0.001(3) 0.027(3)
C29 0.065(3) 0.079(4) 0.062(4) -0.015(3) -0.007(3) 0.043(3)
C23 0.101(5) 0.090(4) 0.056(4) 0.001(3) 0.006(3) 0.060(4)
C22 0.091(4) 0.062(3) 0.062(4) 0.008(3) -0.002(3) 0.038(3)
C18 0.075(4) 0.064(3) 0.078(4) -0.002(3) -0.001(3) 0.035(3)
C19 0.097(5) 0.073(4) 0.105(6) 0.011(4) -0.001(4) 0.051(4)
C20 0.109(5) 0.076(4) 0.080(5) 0.027(4) 0.011(4) 0.050(4)
C21 0.106(5) 0.080(4) 0.066(4) 0.018(3) 0.008(3) 0.050(4)
C27 0.200(10) 0.157(8) 0.097(7) -0.053(6) -0.042(7) 0.136(8)
C24 0.115(5) 0.109(5) 0.058(4) -0.013(4) 0.001(4) 0.074(5)
C28 0.103(5) 0.097(5) 0.087(5) -0.029(4) -0.017(4) 0.068(4)
C26 0.307(17) 0.185(10) 0.067(6) -0.027(6) -0.010(8) 0.184(12)
C25 0.248(13) 0.164(9) 0.062(5) -0.010(5) 0.006(6) 0.154(9)
C9 0.068(3) 0.058(3) 0.060(3) 0.003(2) -0.007(3) 0.030(3)
C15 0.098(4) 0.071(3) 0.046(3) 0.003(3) -0.003(3) 0.045(3)
C10 0.088(4) 0.068(3) 0.053(3) 0.000(3) -0.009(3) 0.038(3)
C11 0.202(10) 0.078(5) 0.079(6) 0.007(4) -0.030(6) 0.062(6)
C14 0.239(12) 0.100(6) 0.047(4) -0.004(4) -0.025(5) 0.087(7)
O1 0.0529(18) 0.0515(17) 0.049(2) -0.0043(14) -0.0050(14) 0.0238(15)
O4 0.0545(19) 0.0527(18) 0.053(2) -0.0068(15) -0.0072(15) 0.0231(15)
O5 0.102(3) 0.066(2) 0.051(2) -0.0027(17) -0.008(2) 0.045(2)
O9 0.077(2) 0.065(2) 0.067(3) -0.0074(18) 0.0060(19) 0.035(2)
O6 0.120(3) 0.069(2) 0.046(2) -0.0048(17) -0.012(2) 0.052(2)
O8 0.111(3) 0.067(2) 0.059(3) 0.0076(19) 0.008(2) 0.049(2)
O7 0.184(5) 0.080(3) 0.051(3) 0.000(2) 0.003(3) 0.080(3)
N2 0.045(2) 0.057(2) 0.051(3) -0.0073(19) -0.0067(17) 0.0196(18)
N3 0.076(3) 0.063(3) 0.055(3) 0.005(2) -0.007(2) 0.036(2)
N4 0.055(2) 0.059(2) 0.066(3) -0.005(2) -0.002(2) 0.029(2)
C13 0.40(2) 0.113(7) 0.047(5) 0.002(4) -0.025(8) 0.127(10)
C12 0.39(2) 0.107(7) 0.054(5) -0.001(5) -0.043(8) 0.111(10)
O10 0.110(3) 0.118(4) 0.143(4) -0.005(3) -0.016(3) 0.042(3)
C30 0.110(3) 0.118(4) 0.143(4) -0.005(3) -0.016(3) 0.042(3)
N5 0.147(5) 0.168(6) 0.199(6) 0.001(5) -0.022(5) 0.052(4)
C31 0.204(10) 0.150(9) 0.273(12) -0.061(8) -0.067(9) 0.087(8)
C32 0.241(12) 0.283(13) 0.222(12) 0.024(11) 0.041(10) 0.067(10)
O11 0.098(3) 0.187(6) 0.116(4) 0.000(4) -0.016(3) 0.092(4)
N6 0.154(4) 0.181(5) 0.186(5) -0.005(4) -0.005(4) 0.093(4)
C34 0.154(4) 0.181(5) 0.186(5) -0.005(4) -0.005(4) 0.093(4)
C33 0.154(4) 0.181(5) 0.186(5) -0.005(4) -0.005(4) 0.093(4)
C35 0.154(4) 0.181(5) 0.186(5) -0.005(4) -0.005(4) 0.093(4)

loop_
_atom_type_symbol
_atom_type_description
_atom_type_scat_dispersion_real
_atom_type_scat_dispersion_imag
_atom_type_scat_source
C C 0.0033 0.0016 'International Tables Vol C Tables 4.2.6.8 and 6.1.1.4'
H H 0.0000 0.0000 'International Tables Vol C Tables 4.2.6.8 and 6.1.1.4'
N N 0.0061 0.0033 'International Tables Vol C Tables 4.2.6.8 and 6.1.1.4'
O O 0.0106 0.0060 'International Tables Vol C Tables 4.2.6.8 and 6.1.1.4'
Mn Mn 0.3368 0.7283 'International Tables Vol C Tables 4.2.6.8 and 6.1.1.4'

loop_
_geom_angle_atom_site_label_1
_geom_angle_atom_site_label_2
_geom_angle_atom_site_label_3
_geom_angle
_geom_angle_site_symmetry_1
_geom_angle_site_symmetry_3
O5 Mn1 O1 171.28(18) . .
O5 Mn1 O6 86.19(17) . .
O1 Mn1 O6 91.73(15) . .
O5 Mn1 N2 89.78(17) . .
O1 Mn1 N2 89.57(16) . .
O6 Mn1 N2 161.77(19) . .
O5 Mn1 O3 95.30(18) . .
O1 Mn1 O3 93.42(16) . .
O6 Mn1 O3 105.05(18) . .
N2 Mn1 O3 93.01(17) . .
O5 Mn1 Mn2 149.82(12) . .
O1 Mn1 Mn2 32.46(10) . .
O6 Mn1 Mn2 123.83(12) . .
N2 Mn1 Mn2 60.78(13) . .
O3 Mn1 Mn2 80.79(12) . .
O9 Mn2 O1 177.20(17) . .
O9 Mn2 O4 89.39(16) . .
O1 Mn2 O4 90.41(15) . .
O9 Mn2 N4 90.83(18) . .
O1 Mn2 N4 88.70(17) . .
O4 Mn2 N4 166.14(16) . .
O9 Mn2 O2 91.92(17) . .
O1 Mn2 O2 90.88(15) . .
O4 Mn2 O2 93.85(16) . .
N4 Mn2 O2 99.99(17) . .
O9 Mn2 O4 89.03(15) . 13_556
O1 Mn2 O4 88.19(13) . 13_556
O4 Mn2 O4 78.99(14) . 13_556
N4 Mn2 O4 87.16(15) . 13_556
O2 Mn2 O4 172.77(15) . 13_556
O9 Mn2 Mn1 148.95(14) . .
O1 Mn2 Mn1 32.46(10) . .
O4 Mn2 Mn1 64.76(10) . .
N4 Mn2 Mn1 118.47(13) . .
O2 Mn2 Mn1 74.03(11) . .
O4 Mn2 Mn1 101.69(9) 13_556 .
O7 Mn3 O1 175.2(2) . .
O7 Mn3 O8 89.87(18) . .
O1 Mn3 O8 91.69(16) . .
O7 Mn3 N3 90.49(19) . .
O1 Mn3 N3 88.29(17) . .
O8 Mn3 N3 175.7(2) . .
O7 Mn3 O11 86.1(3) . .
O1 Mn3 O11 89.2(2) . .
O8 Mn3 O11 94.5(2) . .
N3 Mn3 O11 89.9(2) . .
O7 Mn3 O10 89.1(3) . .
O1 Mn3 O10 95.5(2) . .
O8 Mn3 O10 88.3(2) . .
N3 Mn3 O10 87.4(2) . .
O11 Mn3 O10 174.5(3) . .
O2 C8 O3 125.2(5) . .
O2 C8 C5 118.4(6) . .
O3 C8 C5 116.4(5) . .
C4 C3 C2 121.9(5) . .
C3 C4 C5 120.4(6) . .
C3 C2 C7 118.1(5) . .
C3 C2 C1 121.4(5) . .
C7 C2 C1 120.5(5) . .
N1 C1 N1 124.3(5) 2 .
N1 C1 C2 118.2(4) 2 .
N1 C1 C2 117.4(5) . .
C5 C6 C7 121.5(6) . .
C6 C5 C4 118.3(5) . .
C6 C5 C8 120.9(5) . .
C4 C5 C8 120.8(5) . .
C6 C7 C2 119.6(6) . .
C8 O3 Mn1 125.9(3) . .
C8 O2 Mn2 131.2(4) . .
C1 N1 C1 115.7(5) 3 .
N3 C16 C17 123.8(5) . .
C18 C17 C22 118.8(5) . .
C18 C17 C16 117.7(5) . .
C22 C17 C16 123.4(5) . .
O9 C29 C24 123.2(5) . .
O9 C29 C28 116.6(6) . .
C24 C29 C28 120.2(6) . .
N4 C23 C24 125.0(6) . .
O7 C22 C21 118.2(6) . .
O7 C22 C17 123.1(5) . .
C21 C22 C17 118.7(6) . .
C19 C18 C17 122.0(7) . .
C20 C19 C18 118.6(7) . .
C19 C20 C21 121.6(6) . .
C20 C21 C22 120.2(7) . .
C26 C27 C28 123.4(9) . .
C25 C24 C29 118.8(7) . .
C25 C24 C23 118.0(7) . .
C29 C24 C23 122.9(6) . .
C27 C28 C29 117.7(8) . .
C27 C26 C25 117.6(9) . .
C24 C25 C26 122.1(9) . .
N2 C9 C10 124.2(5) . .
O5 C15 C10 124.0(5) . .
O5 C15 C14 116.2(6) . .
C10 C15 C14 119.7(6) . .
C15 C10 C11 118.7(6) . .
C15 C10 C9 122.9(5) . .
C11 C10 C9 118.4(6) . .
C12 C11 C10 120.7(8) . .
C13 C14 C15 118.3(8) . .
Mn2 O1 Mn1 115.08(17) . .
Mn2 O1 Mn3 121.06(19) . .
Mn1 O1 Mn3 119.74(17) . .
N2 O4 Mn2 112.7(3) . .
N2 O4 Mn2 115.2(3) . 13_556
Mn2 O4 Mn2 101.01(14) . 13_556
C15 O5 Mn1 130.3(4) . .
C29 O9 Mn2 131.9(4) . .
N3 O6 Mn1 118.7(3) . .
N4 O8 Mn3 118.2(3) . .
C22 O7 Mn3 130.2(4) . .
C9 N2 O4 115.3(4) . .
C9 N2 Mn1 127.0(4) . .
O4 N2 Mn1 117.6(3) . .
C16 N3 O6 114.2(5) . .
C16 N3 Mn3 127.5(4) . .
O6 N3 Mn3 118.2(3) . .
C23 N4 O8 113.7(5) . .
C23 N4 Mn2 125.9(4) . .
O8 N4 Mn2 120.3(3) . .
C12 C13 C14 122.8(9) . .
C13 C12 C11 119.2(8) . .
C30 O10 Mn3 132.5(7) . .
O10 C30 N5 127.2(8) . .
C31 N5 C30 122.6(8) . .
C31 N5 C32 119.2(8) . .
C30 N5 C32 116.3(7) . .
C33 O11 Mn3 155.3(9) . .
C34 N6 C35 122.8(7) . .
C34 N6 C33 120.4(7) . .
C35 N6 C33 116.6(7) . .
O11 C33 N6 126.4(9) . .

loop_
_geom_bond_atom_site_label_1
_geom_bond_atom_site_label_2
_geom_bond_distance
_geom_bond_site_symmetry_2
Mn1 O5 1.852(4) .
Mn1 O1 1.874(3) .
Mn1 O6 1.905(4) .
Mn1 N2 2.018(4) .
Mn1 O3 2.093(4) .
Mn1 Mn2 3.1617(12) .
Mn2 O9 1.864(4) .
Mn2 O1 1.873(3) .
Mn2 O4 1.961(4) .
Mn2 N4 1.991(5) .
Mn2 O2 2.156(4) .
Mn2 O4 2.419(3) 13_556
Mn3 O7 1.863(4) .
Mn3 O1 1.879(3) .
Mn3 O8 1.918(4) .
Mn3 N3 2.002(5) .
Mn3 O11 2.220(6) .
Mn3 O10 2.255(6) .
C8 O2 1.261(7) .
C8 O3 1.271(7) .
C8 C5 1.483(7) .
C3 C4 1.363(8) .
C3 C2 1.372(8) .
C4 C5 1.388(8) .
C2 C7 1.394(8) .
C2 C1 1.471(7) .
C1 N1 1.334(7) 2
C1 N1 1.343(7) .
C6 C5 1.364(8) .
C6 C7 1.392(8) .
N1 C1 1.334(7) 3
C16 N3 1.285(7) .
C16 C17 1.443(8) .
C17 C18 1.392(8) .
C17 C22 1.403(8) .
C29 O9 1.318(7) .
C29 C24 1.377(9) .
C29 C28 1.424(9) .
C23 N4 1.299(7) .
C23 C24 1.459(9) .
C22 O7 1.338(7) .
C22 C21 1.400(8) .
C18 C19 1.381(9) .
C19 C20 1.359(10) .
C20 C21 1.385(9) .
C27 C26 1.353(14) .
C27 C28 1.370(11) .
C24 C25 1.374(10) .
C26 C25 1.395(13) .
C9 N2 1.278(7) .
C9 C10 1.438(8) .
C15 O5 1.336(7) .
C15 C10 1.382(8) .
C15 C14 1.403(9) .
C10 C11 1.417(9) .
C11 C12 1.363(11) .
C14 C13 1.384(11) .
O4 N2 1.380(5) .
O4 Mn2 2.419(3) 13_556
O6 N3 1.370(6) .
O8 N4 1.356(6) .
C13 C12 1.338(12) .
O10 C30 1.193(7) .
C30 N5 1.375(7) .
N5 C31 1.369(7) .
N5 C32 1.425(8) .
O11 C33 1.119(8) .
N6 C34 1.370(7) .
N6 C35 1.408(7) .
N6 C33 1.412(7) .
